data_7223562
loop_
_publ_author_name
'Khavasi, Hamid Reza'
'Ghanbarpour, Alireza'
'Azhdari Tehrani, Alireza'

_publ_section_title
;
 The role of intermolecular interactions involving halogens in the
 supramolecular architecture of a series of Mn(II) coordination compounds
;
_journal_name_full 'RSC Adv.'
_journal_paper_doi 10.1039/C5RA25192C
_journal_year 2015
_chemical_formula_sum 'C24 H18 Br2 Cl2 Mn N4 O2'
_chemical_formula_weight 680.06
_chemical_name_systematic
; 
 ? 
;
_space_group_IT_number 14
_symmetry_cell_setting monoclinic
_symmetry_space_group_name_Hall '-P 2ybc'
_symmetry_space_group_name_H-M 'P 1 21/c 1'
_atom_sites_solution_hydrogens geom
_atom_sites_solution_primary direct
_atom_sites_solution_secondary difmap
_audit_creation_method SHELXL-97
_audit_update_record
;
2014-07-25 deposited with the CCDC.
2015-12-17 downloaded from the CCDC.
;
_cell_angle_alpha 90.00
_cell_angle_beta 91.06(4)
_cell_angle_gamma 90.00
_cell_formula_units_Z 4
_cell_length_a 20.474(9)
_cell_length_b 13.357(5)
_cell_length_c 9.346(4)
_cell_measurement_reflns_used 11843
_cell_measurement_temperature 298(2)
_cell_measurement_theta_max 29.36
_cell_measurement_theta_min 1.82
_cell_volume 2555.4(18)
_computing_cell_refinement 'X-Area 1.31 (Stoe & Cie GmbH, 2005)'
_computing_data_collection 'X-Area 1.31 (Stoe & Cie GmbH, 2005)'
_computing_data_reduction 'X-Area 1.31 (Stoe & Cie GmbH, 2005)'
_computing_molecular_graphics 'ORTEP-3 for Windows (Farrugia, 1997)'
_computing_publication_material 'WinGX (Farrugia, 1999)'
_computing_structure_refinement 'SHELXL-97 (Sheldrick, 1997)'
_computing_structure_solution 'SHELXS-97 (Sheldrick, 1990)'
_diffrn_ambient_temperature 298(2)
_diffrn_detector_area_resol_mean '0.15 mm'
_diffrn_measured_fraction_theta_full 0.983
_diffrn_measured_fraction_theta_max 0.983
_diffrn_measurement_device_type 'STOE IPDS II'
_diffrn_measurement_method 'rotation method'
_diffrn_radiation_monochromator graphite
_diffrn_radiation_source 'fine-focus sealed tube'
_diffrn_radiation_type MoK\a
_diffrn_radiation_wavelength 0.71073
_diffrn_reflns_av_R_equivalents 0.0914
_diffrn_reflns_av_sigmaI/netI 0.0845
_diffrn_reflns_limit_h_max 27
_diffrn_reflns_limit_h_min -24
_diffrn_reflns_limit_k_max 15
_diffrn_reflns_limit_k_min -18
_diffrn_reflns_limit_l_max 10
_diffrn_reflns_limit_l_min -12
_diffrn_reflns_number 11843
_diffrn_reflns_theta_full 29.36
_diffrn_reflns_theta_max 29.36
_diffrn_reflns_theta_min 1.82
_diffrn_standards_number 0
_exptl_absorpt_coefficient_mu 3.883
_exptl_absorpt_correction_T_max 0.6521
_exptl_absorpt_correction_T_min 0.5142
_exptl_absorpt_correction_type numerical
_exptl_absorpt_process_details 'shape of crystal determined optically'
_exptl_crystal_colour Yellow
_exptl_crystal_density_diffrn 1.768
_exptl_crystal_density_method 'not measured'
_exptl_crystal_description Prism
_exptl_crystal_F_000 1340
_exptl_crystal_size_max 0.30
_exptl_crystal_size_mid 0.15
_exptl_crystal_size_min 0.13
_refine_diff_density_max 0.691
_refine_diff_density_min -0.641
_refine_diff_density_rms 0.166
_refine_ls_extinction_method none
_refine_ls_goodness_of_fit_ref 0.863
_refine_ls_hydrogen_treatment constr
_refine_ls_matrix_type full
_refine_ls_number_parameters 316
_refine_ls_number_reflns 6064
_refine_ls_number_restraints 0
_refine_ls_restrained_S_all 0.863
_refine_ls_R_factor_all 0.0941
_refine_ls_R_factor_gt 0.0790
_refine_ls_shift/su_max 0.002
_refine_ls_shift/su_mean 0.000
_refine_ls_structure_factor_coef Fsqd
_refine_ls_weighting_details 'calc w=1/[\s^2^(Fo^2^)+(0.1000P)^2^+0.0000P] where P=(Fo^2^+2Fc^2^)/3'
_refine_ls_weighting_scheme calc
_refine_ls_wR_factor_gt 0.1754
_refine_ls_wR_factor_ref 0.1941
_reflns_number_gt 5750
_reflns_number_total 6064
_reflns_threshold_expression >2sigma(I)
_cod_data_source_file c5ra25192c2.cif
_cod_data_source_block d:\determination\solution\b34\new
_cod_depositor_comments
;
The following automatic conversions were performed:

'_symmetry_cell_setting' value 'Monoclinic' changed to 'monoclinic'
according to
/usr/data/users/saulius/crontab/automatic-downloads/rss-feeds/RSC/lib/dictionaries/cif_core.dic
dictionary named 'cif_core.dic' version 2.4.2 from 2011-04-26.

Automatic conversion script
Id: cif_fix_values 4268 2015-11-12 08:31:59Z antanas 
;
_cod_original_cell_volume 2555.3(19)
_cod_original_sg_symbol_H-M P21/c
_cod_original_formula_sum 'C24 H18 Br2 Cl2 Mn1 N4 O2'
_cod_database_code 7223562

loop_
_symmetry_equiv_pos_as_xyz
'x, y, z'
'-x, y+1/2, -z+1/2'
'-x, -y, -z'
'x, -y-1/2, z-1/2'

loop_
_atom_site_label
_atom_site_type_symbol
_atom_site_fract_x
_atom_site_fract_y
_atom_site_fract_z
_atom_site_U_iso_or_equiv
_atom_site_adp_type
_atom_site_occupancy
_atom_site_symmetry_multiplicity
_atom_site_calc_flag
_atom_site_refinement_flags
C1 C 0.8245(6) 0.2102(8) 0.0232(13) 0.044(3) Uani 1 1 d .
H1 H 0.8465 0.1708 -0.0423 0.053 Uiso 1 1 calc R
C2 C 0.8359(6) 0.3099(8) 0.0289(13) 0.047(3) Uani 1 1 d .
H2 H 0.8688 0.3375 -0.0259 0.056 Uiso 1 1 calc R
C3 C 0.8006(7) 0.3687(8) 0.1120(14) 0.053(3) Uani 1 1 d .
H3 H 0.8083 0.4373 0.1125 0.064 Uiso 1 1 calc R
C4 C 0.7505(7) 0.3280(8) 0.2014(12) 0.046(3) Uani 1 1 d .
H4 H 0.7243 0.3681 0.2582 0.055 Uiso 1 1 calc R
C5 C 0.7441(5) 0.2241(8) 0.1967(11) 0.035(3) Uani 1 1 d .
C6 C 0.6952(5) 0.1673(8) 0.2959(11) 0.035(2) Uani 1 1 d .
C7 C 0.6078(5) 0.1806(7) 0.4779(12) 0.038(2) Uani 1 1 d .
C8 C 0.6006(6) 0.0808(8) 0.5135(14) 0.050(3) Uani 1 1 d .
H8 H 0.6283 0.0340 0.4727 0.060 Uiso 1 1 calc R
C9 C 0.5561(6) 0.0494(10) 0.6034(18) 0.063(4) Uani 1 1 d .
H9 H 0.5504 -0.0189 0.6183 0.075 Uiso 1 1 calc R
C10 C 0.5182(5) 0.1168(10) 0.6749(12) 0.045(3) Uani 1 1 d .
C11 C 0.5231(7) 0.2179(11) 0.6444(17) 0.068(4) Uani 1 1 d .
H11 H 0.4960 0.2643 0.6877 0.081 Uiso 1 1 calc R
C12 C 0.5692(8) 0.2475(10) 0.5481(13) 0.058(4) Uani 1 1 d .
H12 H 0.5744 0.3155 0.5300 0.070 Uiso 1 1 calc R
C13 C 0.6768(6) -0.2098(8) 0.0237(13) 0.042(3) Uani 1 1 d .
H13 H 0.6549 -0.1699 -0.0430 0.051 Uiso 1 1 calc R
C14 C 0.6639(6) -0.3108(7) 0.0253(13) 0.048(3) Uani 1 1 d .
H14 H 0.6314 -0.3385 -0.0332 0.058 Uiso 1 1 calc R
C15 C 0.7013(8) -0.3699(9) 0.1179(16) 0.066(5) Uani 1 1 d .
H15 H 0.6941 -0.4385 0.1235 0.080 Uiso 1 1 calc R
C16 C 0.7487(6) -0.3258(9) 0.2000(13) 0.052(3) Uani 1 1 d .
H16 H 0.7762 -0.3649 0.2571 0.062 Uiso 1 1 calc R
C17 C 0.7557(5) -0.2261(7) 0.1991(11) 0.032(2) Uani 1 1 d .
C18 C 0.8041(5) -0.1674(7) 0.2911(11) 0.033(2) Uani 1 1 d .
C19 C 0.8907(5) -0.1801(8) 0.4721(12) 0.040(3) Uani 1 1 d .
C20 C 0.8981(6) -0.0804(8) 0.5010(15) 0.055(4) Uani 1 1 d .
H20 H 0.8744 -0.0333 0.4481 0.066 Uiso 1 1 calc R
C21 C 0.9418(6) -0.0488(8) 0.6117(13) 0.049(3) Uani 1 1 d .
H21 H 0.9433 0.0182 0.6388 0.059 Uiso 1 1 calc R
C22 C 0.9804(6) -0.1148(9) 0.6762(11) 0.043(3) Uani 1 1 d .
C23 C 0.9768(6) -0.2163(10) 0.6414(14) 0.052(3) Uani 1 1 d .
H23 H 1.0057 -0.2615 0.6841 0.063 Uiso 1 1 calc R
C24 C 0.9307(6) -0.2494(8) 0.5441(12) 0.041(3) Uani 1 1 d .
H24 H 0.9260 -0.3175 0.5261 0.049 Uiso 1 1 calc R
N1 N 0.7808(4) 0.1671(6) 0.1133(8) 0.034(2) Uani 1 1 d .
N2 N 0.6561(4) 0.2182(6) 0.3741(8) 0.033(2) Uani 1 1 d .
H2B H 0.6582 0.2822 0.3650 0.039 Uiso 1 1 calc R
N3 N 0.7203(4) -0.1661(6) 0.1155(10) 0.038(2) Uani 1 1 d .
N4 N 0.8448(5) -0.2183(6) 0.3741(11) 0.047(3) Uani 1 1 d .
H4B H 0.8428 -0.2825 0.3673 0.056 Uiso 1 1 calc R
O1 O 0.6963(4) 0.0748(5) 0.2845(8) 0.0451(19) Uani 1 1 d .
O2 O 0.8030(4) -0.0738(5) 0.2829(8) 0.048(2) Uani 1 1 d .
Mn1 Mn 0.75017(8) -0.00022(12) 0.10342(16) 0.0336(4) Uani 1 1 d .
Br1 Br 0.45746(7) 0.07114(12) 0.81542(16) 0.0708(5) Uani 1 1 d .
Br2 Br 1.04253(7) -0.07124(12) 0.81518(16) 0.0730(5) Uani 1 1 d .
Cl1 Cl 0.65783(13) 0.03243(19) -0.0609(3) 0.0416(7) Uani 1 1 d .
Cl2 Cl 0.84222(13) -0.03194(19) -0.0625(3) 0.0434(7) Uani 1 1 d .

loop_
_atom_site_aniso_label
_atom_site_aniso_U_11
_atom_site_aniso_U_22
_atom_site_aniso_U_33
_atom_site_aniso_U_23
_atom_site_aniso_U_13
_atom_site_aniso_U_12
C1 0.042(6) 0.046(6) 0.046(6) 0.008(5) 0.029(6) 0.003(5)
C2 0.065(7) 0.026(6) 0.051(6) -0.006(5) 0.029(6) -0.018(5)
C3 0.081(9) 0.026(6) 0.053(7) 0.002(5) 0.006(7) -0.018(6)
C4 0.076(8) 0.021(6) 0.041(6) 0.002(4) 0.027(6) 0.005(5)
C5 0.032(5) 0.037(6) 0.035(6) 0.002(4) -0.010(5) -0.004(4)
C6 0.033(5) 0.035(6) 0.036(5) -0.008(4) -0.002(5) -0.002(4)
C7 0.035(5) 0.034(5) 0.045(6) 0.002(5) 0.004(5) -0.002(4)
C8 0.053(7) 0.037(6) 0.060(7) -0.002(5) -0.008(7) 0.005(5)
C9 0.031(6) 0.049(8) 0.107(12) 0.030(7) 0.003(8) -0.004(5)
C10 0.034(6) 0.062(8) 0.039(6) 0.003(5) 0.013(5) -0.002(5)
C11 0.062(9) 0.068(10) 0.074(10) -0.032(8) 0.031(9) -0.003(7)
C12 0.081(11) 0.053(8) 0.041(7) -0.020(6) 0.000(8) 0.008(7)
C13 0.043(6) 0.036(6) 0.046(6) 0.010(5) -0.011(6) -0.012(5)
C14 0.062(8) 0.027(5) 0.054(7) -0.002(5) -0.017(6) -0.008(5)
C15 0.085(10) 0.031(6) 0.081(10) -0.005(6) -0.036(9) -0.003(6)
C16 0.056(7) 0.046(8) 0.052(7) 0.002(6) -0.009(7) 0.009(6)
C17 0.040(6) 0.019(5) 0.038(5) 0.015(4) 0.011(5) -0.001(4)
C18 0.034(5) 0.024(5) 0.040(6) 0.010(4) 0.001(5) -0.006(4)
C19 0.041(6) 0.041(6) 0.038(6) -0.012(5) 0.003(5) -0.003(5)
C20 0.048(7) 0.037(6) 0.078(9) -0.006(6) -0.033(7) -0.006(5)
C21 0.049(6) 0.043(7) 0.055(7) -0.020(5) -0.016(6) 0.006(5)
C22 0.042(6) 0.065(8) 0.023(5) 0.007(5) 0.010(5) -0.014(5)
C23 0.040(7) 0.060(8) 0.057(8) 0.021(6) -0.005(6) 0.007(6)
C24 0.037(6) 0.039(6) 0.047(6) 0.008(5) 0.002(5) -0.003(5)
N1 0.044(5) 0.032(4) 0.026(4) -0.005(3) 0.003(4) -0.003(4)
N2 0.046(5) 0.030(4) 0.021(4) -0.003(3) -0.001(4) 0.002(4)
N3 0.035(5) 0.032(5) 0.046(5) 0.001(4) -0.002(4) 0.002(4)
N4 0.054(6) 0.020(4) 0.065(7) 0.002(4) -0.020(6) -0.002(4)
O1 0.058(5) 0.022(4) 0.056(5) 0.005(3) 0.018(4) -0.005(3)
O2 0.066(5) 0.035(4) 0.041(4) -0.009(3) -0.023(4) 0.002(4)
Mn1 0.0443(8) 0.0206(6) 0.0360(7) 0.0009(6) 0.0006(7) -0.0011(6)
Br1 0.0586(8) 0.0941(11) 0.0604(8) 0.0010(8) 0.0201(7) -0.0166(8)
Br2 0.0591(8) 0.0939(11) 0.0651(9) -0.0015(8) -0.0261(8) -0.0154(8)
Cl1 0.0431(14) 0.0342(13) 0.0473(15) 0.0122(11) -0.0033(13) -0.0012(10)
Cl2 0.0439(14) 0.0306(13) 0.0556(17) -0.0103(11) 0.0009(14) 0.0005(10)

loop_
_atom_type_symbol
_atom_type_description
_atom_type_scat_dispersion_real
_atom_type_scat_dispersion_imag
_atom_type_scat_source
C C 0.0033 0.0016 'International Tables Vol C Tables 4.2.6.8 and 6.1.1.4'
H H 0.0000 0.0000 'International Tables Vol C Tables 4.2.6.8 and 6.1.1.4'
N N 0.0061 0.0033 'International Tables Vol C Tables 4.2.6.8 and 6.1.1.4'
O O 0.0106 0.0060 'International Tables Vol C Tables 4.2.6.8 and 6.1.1.4'
Mn Mn 0.3368 0.7283 'International Tables Vol C Tables 4.2.6.8 and 6.1.1.4'
Br Br -0.2901 2.4595 'International Tables Vol C Tables 4.2.6.8 and 6.1.1.4'
Cl Cl 0.1484 0.1585 'International Tables Vol C Tables 4.2.6.8 and 6.1.1.4'

loop_
_geom_angle_atom_site_label_1
_geom_angle_atom_site_label_2
_geom_angle_atom_site_label_3
_geom_angle
C2 C1 N1 120.3(11)
C2 C1 H1 119.8
N1 C1 H1 119.8
C3 C2 C1 120.6(12)
C3 C2 H2 119.7
C1 C2 H2 119.7
C2 C3 C4 121.1(10)
C2 C3 H3 119.4
C4 C3 H3 119.4
C5 C4 C3 115.1(11)
C5 C4 H4 122.4
C3 C4 H4 122.4
N1 C5 C4 122.2(11)
N1 C5 C6 116.3(9)
C4 C5 C6 121.4(10)
O1 C6 N2 126.0(11)
O1 C6 C5 114.6(10)
N2 C6 C5 119.3(9)
C12 C7 C8 116.7(13)
C12 C7 N2 119.3(10)
C8 C7 N2 123.9(10)
C9 C8 C7 122.5(13)
C9 C8 H8 118.7
C7 C8 H8 118.7
C8 C9 C10 120.4(12)
C8 C9 H9 119.8
C10 C9 H9 119.8
C9 C10 C11 119.8(12)
C9 C10 Br1 120.2(10)
C11 C10 Br1 120.0(10)
C12 C11 C10 118.0(13)
C12 C11 H11 121.0
C10 C11 H11 121.0
C7 C12 C11 122.4(13)
C7 C12 H12 118.8
C11 C12 H12 118.8
N3 C13 C14 122.6(9)
N3 C13 H13 118.7
C14 C13 H13 118.7
C13 C14 C15 117.4(9)
C13 C14 H14 121.3
C15 C14 H14 121.3
C16 C15 C14 119.0(11)
C16 C15 H15 120.5
C14 C15 H15 120.5
C17 C16 C15 120.2(10)
C17 C16 H16 119.9
C15 C16 H16 119.9
N3 C17 C16 123.2(9)
N3 C17 C18 111.5(8)
C16 C17 C18 125.4(8)
O2 C18 N4 124.3(8)
O2 C18 C17 118.0(7)
N4 C18 C17 117.7(8)
C20 C19 N4 123.7(9)
C20 C19 C24 119.3(9)
N4 C19 C24 117.0(9)
C19 C20 C21 119.9(9)
C19 C20 H20 120.0
C21 C20 H20 120.0
C22 C21 C20 119.9(10)
C22 C21 H21 120.1
C20 C21 H21 120.1
C21 C22 C23 120.8(9)
C21 C22 Br2 119.8(9)
C23 C22 Br2 119.3(8)
C24 C23 C22 120.0(9)
C24 C23 H23 120.0
C22 C23 H23 120.0
C23 C24 C19 119.7(10)
C23 C24 H24 120.2
C19 C24 H24 120.2
C5 N1 C1 120.2(9)
C5 N1 Mn1 114.7(7)
C1 N1 Mn1 124.0(7)
C6 N2 C7 128.4(9)
C6 N2 H2B 115.8
C7 N2 H2B 115.8
C17 N3 C13 117.2(9)
C17 N3 Mn1 117.9(6)
C13 N3 Mn1 123.7(6)
C18 N4 C19 127.4(9)
C18 N4 H4B 116.3
C19 N4 H4B 116.3
C6 O1 Mn1 120.9(7)
C18 O2 Mn1 119.9(5)
O2 Mn1 O1 82.4(3)
O2 Mn1 N3 70.2(3)
O1 Mn1 N3 104.8(3)
O2 Mn1 N1 105.6(3)
O1 Mn1 N1 71.3(3)
N3 Mn1 N1 174.9(3)
O2 Mn1 Cl1 156.2(2)
O1 Mn1 Cl1 90.5(2)
N3 Mn1 Cl1 89.95(19)
N1 Mn1 Cl1 93.35(19)
O2 Mn1 Cl2 91.8(3)
O1 Mn1 Cl2 156.9(2)
N3 Mn1 Cl2 94.1(3)
N1 Mn1 Cl2 89.0(3)
Cl1 Mn1 Cl2 102.89(11)

loop_
_geom_bond_atom_site_label_1
_geom_bond_atom_site_label_2
_geom_bond_distance
C1 C2 1.353(15)
C1 N1 1.367(15)
C1 H1 0.9300
C2 C3 1.328(19)
C2 H2 0.9300
C3 C4 1.442(19)
C3 H3 0.9300
C4 C5 1.395(14)
C4 H4 0.9300
C5 N1 1.332(14)
C5 C6 1.572(16)
C6 O1 1.241(12)
C6 N2 1.287(13)
C7 C12 1.367(18)
C7 C8 1.383(15)
C7 N2 1.486(14)
C8 C9 1.32(2)
C8 H8 0.9300
C9 C10 1.37(2)
C9 H9 0.9300
C10 C11 1.384(19)
C10 Br1 1.925(12)
C11 C12 1.38(2)
C11 H11 0.9300
C12 H12 0.9300
C13 N3 1.357(12)
C13 C14 1.374(14)
C13 H13 0.9300
C14 C15 1.391(15)
C14 H14 0.9300
C15 C16 1.359(15)
C15 H15 0.9300
C16 C17 1.339(15)
C16 H16 0.9300
C17 N3 1.326(11)
C17 C18 1.519(13)
C18 O2 1.253(11)
C18 N4 1.316(11)
C19 C20 1.367(15)
C19 N4 1.397(12)
C19 C24 1.398(14)
C20 C21 1.420(13)
C20 H20 0.9300
C21 C22 1.321(15)
C21 H21 0.9300
C22 C23 1.396(17)
C22 Br2 1.892(9)
C23 C24 1.372(15)
C23 H23 0.9300
C24 H24 0.9300
N1 Mn1 2.323(8)
N2 H2B 0.8600
N3 Mn1 2.302(9)
N4 H4B 0.8600
O1 Mn1 2.270(9)
O2 Mn1 2.209(6)
Mn1 Cl1 2.452(3)
Mn1 Cl2 2.499(4)

loop_
_geom_torsion_atom_site_label_1
_geom_torsion_atom_site_label_2
_geom_torsion_atom_site_label_3
_geom_torsion_atom_site_label_4
_geom_torsion
N1 C1 C2 C3 -6.4(17)
C1 C2 C3 C4 1.8(18)
C2 C3 C4 C5 2.0(16)
C3 C4 C5 N1 -1.2(14)
C3 C4 C5 C6 175.6(8)
N1 C5 C6 O1 -0.3(10)
C4 C5 C6 O1 -177.3(9)
N1 C5 C6 N2 -176.7(7)
C4 C5 C6 N2 6.2(12)
C12 C7 C8 C9 4.5(16)
N2 C7 C8 C9 -178.2(10)
C7 C8 C9 C10 -5.5(18)
C8 C9 C10 C11 5.1(17)
C8 C9 C10 Br1 -175.7(9)
C9 C10 C11 C12 -3.7(18)
Br1 C10 C11 C12 177.1(9)
C8 C7 C12 C11 -3.2(16)
N2 C7 C12 C11 179.3(10)
C10 C11 C12 C7 3.0(19)
N3 C13 C14 C15 -5(2)
C13 C14 C15 C16 -1(2)
C14 C15 C16 C17 5(2)
C15 C16 C17 N3 -3(2)
C15 C16 C17 C18 176.7(13)
N3 C17 C18 O2 3.2(15)
C16 C17 C18 O2 -176.8(13)
N3 C17 C18 N4 -176.7(11)
C16 C17 C18 N4 3.3(18)
N4 C19 C20 C21 174.1(13)
C24 C19 C20 C21 -5(2)
C19 C20 C21 C22 7(2)
C20 C21 C22 C23 -2.8(19)
C20 C21 C22 Br2 176.0(11)
C21 C22 C23 C24 -3.2(19)
Br2 C22 C23 C24 178.0(10)
C22 C23 C24 C19 4.9(19)
C20 C19 C24 C23 -0.5(19)
N4 C19 C24 C23 179.9(12)
C4 C5 N1 C1 -3.2(13)
C6 C5 N1 C1 179.8(8)
C4 C5 N1 Mn1 -172.0(7)
C6 C5 N1 Mn1 11.0(8)
C2 C1 N1 C5 7.2(14)
C2 C1 N1 Mn1 174.9(8)
O1 C6 N2 C7 6.0(14)
C5 C6 N2 C7 -178.0(7)
C12 C7 N2 C6 -178.2(9)
C8 C7 N2 C6 4.6(14)
C16 C17 N3 C13 -2.5(17)
C18 C17 N3 C13 177.5(11)
C16 C17 N3 Mn1 -170.7(11)
C18 C17 N3 Mn1 9.3(12)
C14 C13 N3 C17 6.9(18)
C14 C13 N3 Mn1 174.3(11)
O2 C18 N4 C19 3.7(19)
C17 C18 N4 C19 -176.5(12)
C20 C19 N4 C18 3(2)
C24 C19 N4 C18 -177.2(13)
N2 C6 O1 Mn1 164.7(7)
C5 C6 O1 Mn1 -11.4(10)
N4 C18 O2 Mn1 164.9(9)
C17 C18 O2 Mn1 -14.9(14)
C18 O2 Mn1 O1 123.1(9)
C18 O2 Mn1 N3 14.4(9)
C18 O2 Mn1 N1 -168.7(9)
C18 O2 Mn1 Cl1 49.5(12)
C18 O2 Mn1 Cl2 -79.3(9)
C6 O1 Mn1 O2 122.4(7)
C6 O1 Mn1 N3 -170.5(7)
C6 O1 Mn1 N1 13.0(7)
C6 O1 Mn1 Cl1 -80.4(7)
C6 O1 Mn1 Cl2 45.7(10)
C17 N3 Mn1 O2 -12.3(8)
C13 N3 Mn1 O2 -179.7(10)
C17 N3 Mn1 O1 -88.4(8)
C13 N3 Mn1 O1 104.2(9)
C17 N3 Mn1 N1 -49(4)
C13 N3 Mn1 N1 144(3)
C17 N3 Mn1 Cl1 -178.9(8)
C13 N3 Mn1 Cl1 13.7(9)
C17 N3 Mn1 Cl2 78.2(8)
C13 N3 Mn1 Cl2 -89.2(9)
C5 N1 Mn1 O2 -88.1(6)
C1 N1 Mn1 O2 103.6(7)
C5 N1 Mn1 O1 -12.0(5)
C1 N1 Mn1 O1 179.7(8)
C5 N1 Mn1 N3 -53(4)
C1 N1 Mn1 N3 139(4)
C5 N1 Mn1 Cl1 77.4(6)
C1 N1 Mn1 Cl1 -90.9(7)
C5 N1 Mn1 Cl2 -179.7(6)
C1 N1 Mn1 Cl2 12.0(7)
